data_2205500
loop_
_publ_author_name
'Mague, Joel T.'
'Ivie, Ryan M.'
'Hartsock, Robert W.'
'Koplitz, Lynn Vogel'
'Spulak, Mary'

_publ_section_title
;
 3-Cyano-<i>N</i>-methylpyridinium bromide
;
_journal_issue 4
_journal_name_full 'Acta Crystallographica Section E'
_journal_page_first o851
_journal_page_last o853
_journal_paper_doi 10.1107/S1600536805006264
_journal_volume 61
_journal_year 2005
_chemical_formula_iupac 'C7 H7 N2 +, Br -'
_chemical_formula_moiety 'C7 H7 N2 +, Br -'
_chemical_formula_sum 'C7 H7 Br N2'
_chemical_formula_weight 199.06
_chemical_name_systematic
;
3-cyano-N-methylpyridinium bromide
;
_space_group_IT_number 11
_symmetry_cell_setting monoclinic
_symmetry_space_group_name_Hall '-P 2yb'
_symmetry_space_group_name_H-M 'P 1 21/m 1'
_atom_sites_solution_hydrogens geom
_atom_sites_solution_primary direct
_atom_sites_solution_secondary difmap
_audit_creation_method SHELXL-97
_cell_angle_alpha 90.00
_cell_angle_beta 113.406(2)
_cell_angle_gamma 90.00
_cell_formula_units_Z 2
_cell_length_a 8.1090(10)
_cell_length_b 6.6266(8)
_cell_length_c 8.3810(10)
_cell_measurement_reflns_used 4284
_cell_measurement_temperature 100(2)
_cell_measurement_theta_max 28.172
_cell_measurement_theta_min 2.698
_cell_volume 413.30(9)
_computing_cell_refinement SMART
_computing_data_collection 'SMART (Bruker, 2000)'
_computing_data_reduction 'SAINT-Plus (Bruker, 2004)'
_computing_molecular_graphics 'SHELXTL (Bruker, 2000)'
_computing_publication_material SHELXTL
_computing_structure_refinement 'SHELXL97 (Sheldrick, 1997)'
_computing_structure_solution 'SHELXS97 (Sheldrick, 1997)'
_diffrn_ambient_temperature 100(2)
_diffrn_measured_fraction_theta_full 0.992
_diffrn_measured_fraction_theta_max 0.992
_diffrn_measurement_device_type 'Bruker SMART APEX CCD area-detector'
_diffrn_measurement_method '\f and \w'
_diffrn_radiation_monochromator graphite
_diffrn_radiation_source 'fine-focus sealed tube'
_diffrn_radiation_type MoK\a
_diffrn_radiation_wavelength 0.71073
_diffrn_reflns_av_sigmaI/netI 0.0480
_diffrn_reflns_limit_h_max 10
_diffrn_reflns_limit_h_min -10
_diffrn_reflns_limit_k_max 8
_diffrn_reflns_limit_k_min -8
_diffrn_reflns_limit_l_max 10
_diffrn_reflns_limit_l_min -10
_diffrn_reflns_number 6277
_diffrn_reflns_theta_full 27.74
_diffrn_reflns_theta_max 27.74
_diffrn_reflns_theta_min 2.65
_diffrn_standards_decay_% 0
_diffrn_standards_number 0
_exptl_absorpt_coefficient_mu 4.899
_exptl_absorpt_correction_T_max 0.9481
_exptl_absorpt_correction_T_min 0.5153
_exptl_absorpt_correction_type multi-scan
_exptl_absorpt_process_details '(TWINABS; Sheldrick, 2003)'
_exptl_crystal_colour Colorless
_exptl_crystal_density_diffrn 1.600
_exptl_crystal_density_method 'not measured'
_exptl_crystal_description Plate
_exptl_crystal_F_000 196
_exptl_crystal_size_max 0.16
_exptl_crystal_size_mid 0.11
_exptl_crystal_size_min 0.01
_refine_diff_density_max 1.154
_refine_diff_density_min -0.390
_refine_ls_extinction_method none
_refine_ls_goodness_of_fit_ref 0.927
_refine_ls_hydrogen_treatment constr
_refine_ls_matrix_type full
_refine_ls_number_parameters 62
_refine_ls_number_reflns 6277
_refine_ls_number_restraints 0
_refine_ls_restrained_S_all 0.927
_refine_ls_R_factor_all 0.0347
_refine_ls_R_factor_gt 0.0291
_refine_ls_shift/su_max 0.002
_refine_ls_shift/su_mean 0.000
_refine_ls_structure_factor_coef Fsqd
_refine_ls_weighting_details 'calc w = 1/[\s^2^(Fo^2^)+(0.0295P)^2^] where P = (Fo^2^+2Fc^2^)/3'
_refine_ls_weighting_scheme calc
_refine_ls_wR_factor_gt 0.0616
_refine_ls_wR_factor_ref 0.0629
_reflns_number_gt 5502
_reflns_number_total 6277
_reflns_threshold_expression I>2\s(I)
_cod_data_source_file hg6136.cif
_cod_data_source_block I
_cod_original_sg_symbol_H-M 'P 21/m'
_cod_database_code 2205500
_cod_database_fobs_code 2205500

loop_
_symmetry_equiv_pos_as_xyz
'x, y, z'
'-x, y+1/2, -z'
'-x, -y, -z'
'x, -y-1/2, z'

loop_
_atom_site_label
_atom_site_fract_x
_atom_site_fract_y
_atom_site_fract_z
_atom_site_U_iso_or_equiv
_atom_site_adp_type
_atom_site_calc_flag
_atom_site_refinement_flags
_atom_site_occupancy
_atom_site_type_symbol
Br 0.16283(3) 0.2500 0.39522(2) 0.02087(6) Uani d S 1 Br
N1 0.72977(19) 0.2500 0.57911(18) 0.0178(3) Uani d S 1 N
N2 1.3436(2) 0.2500 0.9680(2) 0.0384(4) Uani d S 1 N
C1 0.6408(2) 0.2500 0.3861(2) 0.0271(5) Uani d S 1 C
H1A 0.5165 0.2500 0.3640 0.041 Uiso d SR 1 H
H1B 0.6813 0.1344 0.3550 0.041 Uiso d R 1 H
C2 0.9091(2) 0.2500 0.6533(2) 0.0201(4) Uani d S 1 C
H2 0.9767 0.2500 0.5831 0.024 Uiso calc SR 1 H
C3 0.9959(2) 0.2500 0.8321(2) 0.0199(4) Uani d S 1 C
C4 0.8981(2) 0.2500 0.9360(2) 0.0233(4) Uani d S 1 C
H4 0.9568 0.2500 1.0593 0.028 Uiso calc SR 1 H
C5 0.7118(2) 0.2500 0.8537(2) 0.0262(4) Uani d S 1 C
H5 0.6408 0.2500 0.9206 0.031 Uiso calc SR 1 H
C6 0.6307(2) 0.2500 0.6754(2) 0.0230(4) Uani d S 1 C
H6 0.5032 0.2500 0.6194 0.028 Uiso calc SR 1 H
C7 1.1898(3) 0.2500 0.9081(2) 0.0245(4) Uani d S 1 C

loop_
_atom_site_aniso_label
_atom_site_aniso_U_11
_atom_site_aniso_U_22
_atom_site_aniso_U_33
_atom_site_aniso_U_12
_atom_site_aniso_U_13
_atom_site_aniso_U_23
Br 0.02230(10) 0.01909(9) 0.01987(10) 0.000 0.00694(8) 0.000
N1 0.0194(8) 0.0151(7) 0.0162(8) 0.000 0.0042(7) 0.000
N2 0.0243(10) 0.0581(12) 0.0323(10) 0.000 0.0108(8) 0.000
C1 0.0287(12) 0.0273(10) 0.0215(10) 0.000 0.0059(9) 0.000
C2 0.0219(9) 0.0162(9) 0.0268(11) 0.000 0.0146(8) 0.000
C3 0.0171(10) 0.0167(8) 0.0226(10) 0.000 0.0044(8) 0.000
C4 0.0254(10) 0.0228(9) 0.0186(10) 0.000 0.0055(8) 0.000
C5 0.0246(10) 0.0291(10) 0.0273(12) 0.000 0.0128(9) 0.000
C6 0.0159(9) 0.0232(9) 0.0257(11) 0.000 0.0037(8) 0.000
C7 0.0284(12) 0.0227(9) 0.0228(10) 0.000 0.0105(9) 0.000

loop_
_atom_type_symbol
_atom_type_description
_atom_type_scat_dispersion_real
_atom_type_scat_dispersion_imag
_atom_type_scat_source
C C 0.0033 0.0016 'International Tables Vol C Tables 4.2.6.8 and 6.1.1.4'
H H 0.0000 0.0000 'International Tables Vol C Tables 4.2.6.8 and 6.1.1.4'
N N 0.0061 0.0033 'International Tables Vol C Tables 4.2.6.8 and 6.1.1.4'
Br Br -0.2901 2.4595 'International Tables Vol C Tables 4.2.6.8 and 6.1.1.4'

loop_
_geom_angle_atom_site_label_1
_geom_angle_atom_site_label_2
_geom_angle_atom_site_label_3
_geom_angle
C2 N1 C6 121.34(15)
C2 N1 C1 118.32(16)
C6 N1 C1 120.34(14)
N1 C1 H1A 103.3
N1 C1 H1B 103.7
H1A C1 H1B 114.8
N1 C2 C3 119.80(17)
N1 C2 H2 120.1
C3 C2 H2 120.1
C2 C3 C4 120.53(17)
C2 C3 C7 118.42(17)
C4 C3 C7 121.05(17)
C5 C4 C3 117.84(18)
C5 C4 H4 121.1
C3 C4 H4 121.1
C6 C5 C4 119.80(18)
C6 C5 H5 120.1
C4 C5 H5 120.1
N1 C6 C5 120.68(16)
N1 C6 H6 119.7
C5 C6 H6 119.7
N2 C7 C3 179.8(2)

loop_
_geom_bond_atom_site_label_1
_geom_bond_atom_site_label_2
_geom_bond_distance
N1 C2 1.335(2)
N1 C6 1.346(2)
N1 C1 1.487(2)
N2 C7 1.145(2)
C1 H1A 0.95
C1 H1B 0.91
C2 C3 1.380(2)
C2 H2 0.95
C3 C4 1.392(2)
C3 C7 1.442(2)
C4 C5 1.389(2)
C4 H4 0.95
C5 C6 1.373(2)
C5 H5 0.95
C6 H6 0.95

loop_
_cod_related_entry_id
_cod_related_entry_database
_cod_related_entry_code
1 ChemSpider 21129725
